data_4118599
loop_
_publ_author_name
'Natalia B. Shustova'
'Ta-Chung Ong'
'Anthony F. Cozzolino'
'Vladimir K. Michaelis'
'Robert G. Griffin'
'Mircea Dinc\(a'

_publ_section_title
;
 Phenyl Ring Dynamics in a Tetraphenylethylene-Bridged Metal-Organic
 Framework: Implications for the Mechanism of Aggregation-Induced Emission
;
_journal_name_full 'Journal of the American Chemical Society'
_journal_page_first 15061
_journal_page_last 15070
_journal_paper_doi 10.1021/ja306042w
_journal_volume 134
_journal_year 2012
_chemical_formula_moiety 'C20 H11 D8 N O5 Zn, C5 H11 N O'
_chemical_formula_sum 'C25 H11 D8 N2 O6 Zn'
_chemical_formula_weight 527.84
_chemical_name_systematic
; 
 ? 
;
_space_group_IT_number 15
_symmetry_cell_setting monoclinic
_symmetry_space_group_name_Hall '-C 2yc'
_symmetry_space_group_name_H-M 'C 1 2/c 1'
_atom_sites_solution_hydrogens geom
_atom_sites_solution_primary direct
_atom_sites_solution_secondary difmap
_audit_creation_method SHELXL-97
_cell_angle_alpha 90.00
_cell_angle_beta 126.487(2)
_cell_angle_gamma 90.00
_cell_formula_units_Z 8
_cell_length_a 26.446(2)
_cell_length_b 13.7337(11)
_cell_length_c 17.5302(15)
_cell_measurement_reflns_used 9999
_cell_measurement_temperature 100(2)
_cell_measurement_theta_max 27.16
_cell_measurement_theta_min 1.77
_cell_volume 5119.0(7)
_computing_cell_refinement 'SAINT 7.46A (Bruker-AXS, 2010)'
_computing_data_collection 'APEX2 v2010.7.0 (Bruker-AXS, 2010)'
_computing_data_reduction 'SAINT 7.46A (Bruker-AXS, 2010)'
_computing_molecular_graphics 'Bruker SHELXTL'
_computing_publication_material 'Bruker SHELXTL'
_computing_structure_refinement 'SHELXL-97 (Sheldrick, 2008)'
_computing_structure_solution 'SHELXS-97 (Sheldrick, 2008)'
_diffrn_ambient_temperature 100(2)
_diffrn_detector_area_resol_mean 8.3
_diffrn_measured_fraction_theta_full 0.992
_diffrn_measured_fraction_theta_max 0.992
_diffrn_measurement_device_type 'Bruker Smart APEX2 CCD'
_diffrn_measurement_method '\f and \w scans'
_diffrn_radiation_monochromator graphite
_diffrn_radiation_source 'fine-focus sealed tube'
_diffrn_radiation_type MoK\a
_diffrn_radiation_wavelength 0.71073
_diffrn_reflns_av_R_equivalents 0.0388
_diffrn_reflns_av_sigmaI/netI 0.0239
_diffrn_reflns_limit_h_max 33
_diffrn_reflns_limit_h_min -33
_diffrn_reflns_limit_k_max 17
_diffrn_reflns_limit_k_min -9
_diffrn_reflns_limit_l_max 22
_diffrn_reflns_limit_l_min -22
_diffrn_reflns_number 47494
_diffrn_reflns_theta_full 27.16
_diffrn_reflns_theta_max 27.16
_diffrn_reflns_theta_min 1.77
_exptl_absorpt_coefficient_mu 0.999
_exptl_absorpt_correction_T_max 0.9067
_exptl_absorpt_correction_T_min 0.7537
_exptl_absorpt_correction_type multi-scan
_exptl_absorpt_process_details 'SADABS (Sheldrick, 2009)'
_exptl_crystal_colour yellow
_exptl_crystal_density_diffrn 1.341
_exptl_crystal_description block
_exptl_crystal_F_000 2088
_exptl_crystal_size_max 0.30
_exptl_crystal_size_mid 0.20
_exptl_crystal_size_min 0.10
_refine_diff_density_max 1.550
_refine_diff_density_min -0.722
_refine_diff_density_rms 0.154
_refine_ls_extinction_method none
_refine_ls_goodness_of_fit_ref 1.072
_refine_ls_hydrogen_treatment constr
_refine_ls_matrix_type full
_refine_ls_number_parameters 325
_refine_ls_number_reflns 5650
_refine_ls_number_restraints 310
_refine_ls_restrained_S_all 1.070
_refine_ls_R_factor_all 0.0908
_refine_ls_R_factor_gt 0.0697
_refine_ls_shift/su_max 0.013
_refine_ls_shift/su_mean 0.001
_refine_ls_structure_factor_coef Fsqd
_refine_ls_weighting_details 'calc w=1/[\s^2^(Fo^2^)+(0.1084P)^2^+40.8282P] where P=(Fo^2^+2Fc^2^)/3'
_refine_ls_weighting_scheme calc
_refine_ls_wR_factor_gt 0.2031
_refine_ls_wR_factor_ref 0.2207
_reflns_number_gt 4031
_reflns_number_total 5650
_reflns_threshold_expression >2sigma(I)
_cod_data_source_file ja306042w_si_004.cif
_cod_data_source_block c2c
_cod_database_code 4118599

loop_
_symmetry_equiv_pos_as_xyz
'x, y, z'
'-x, y, -z+1/2'
'x+1/2, y+1/2, z'
'-x+1/2, y+1/2, -z+1/2'
'-x, -y, -z'
'x, -y, z-1/2'
'-x+1/2, -y+1/2, -z'
'x+1/2, -y+1/2, z-1/2'

loop_
_atom_site_label
_atom_site_type_symbol
_atom_site_fract_x
_atom_site_fract_y
_atom_site_fract_z
_atom_site_U_iso_or_equiv
_atom_site_adp_type
_atom_site_occupancy
_atom_site_symmetry_multiplicity
_atom_site_calc_flag
_atom_site_refinement_flags
Zn1 Zn 0.24504(2) 0.74959(3) 0.07909(3) 0.01934(19) Uani 1 1 d U
O1 O 0.30859(17) 0.8571(2) 0.1209(3) 0.0352(8) Uani 1 1 d U
O3 O 0.18358(19) 0.6410(2) -0.0010(3) 0.0413(9) Uani 1 1 d U
O2 O 0.17619(17) 0.8498(2) 0.0050(3) 0.0377(8) Uani 1 1 d U
O4 O 0.31078(19) 0.6468(3) 0.1087(3) 0.0441(9) Uani 1 1 d U
O5 O 0.25068(19) 0.7242(3) 0.1947(2) 0.0359(8) Uani 1 1 d U
C2 C 0.1323(2) 0.9803(3) -0.1038(3) 0.0280(9) Uani 1 1 d U
C3 C 0.0538(3) 1.0916(4) -0.1274(4) 0.0398(12) Uani 1 1 d U
D3 D 0.0218 1.1069 -0.1203 0.048 Uiso 1 1 calc R
C5 C 0.1466(3) 1.0453(4) -0.1470(5) 0.0549(17) Uani 1 1 d U
D5 D 0.1786 1.0303 -0.1541 0.066 Uiso 1 1 calc R
C1 C 0.1682(2) 0.8865(3) -0.0669(3) 0.0287(10) Uani 1 1 d U
C4 C 0.0672(2) 1.1558(3) -0.1737(3) 0.0277(9) Uani 1 1 d U
C6 C 0.0869(3) 1.0044(4) -0.0911(4) 0.0397(12) Uani 1 1 d U
D6 D 0.0784 0.9615 -0.0575 0.048 Uiso 1 1 calc R
C7 C 0.1148(3) 1.1333(4) -0.1807(5) 0.0551(17) Uani 1 1 d U
D7 D 0.1263 1.1786 -0.2090 0.066 Uiso 1 1 calc R
C10 C 0.3920(3) 1.0150(4) 0.2050(4) 0.0399(12) Uani 1 1 d U
D10 D 0.3875 0.9766 0.2457 0.048 Uiso 1 1 calc R
C13 C 0.4266(3) 1.1012(4) 0.2384(4) 0.0401(12) Uani 1 1 d U
D13 D 0.4465 1.1200 0.3024 0.048 Uiso 1 1 calc R
C9 C 0.3645(2) 0.9856(3) 0.1131(3) 0.0268(9) Uani 1 1 d U
C12 C 0.4022(3) 1.1318(4) 0.0867(4) 0.0445(14) Uani 1 1 d U
D12 D 0.4037 1.1727 0.0444 0.053 Uiso 1 1 calc R
C14 C 0.4324(2) 1.1596(3) 0.1801(3) 0.0273(9) Uani 1 1 d U
C8 C 0.3274(2) 0.8927(3) 0.0756(3) 0.0280(9) Uani 1 1 d U
C15 C 0.4687(2) 1.2520(3) 0.2155(3) 0.0263(9) Uani 1 1 d U
C11 C 0.3697(3) 1.0445(4) 0.0544(4) 0.0449(14) Uani 1 1 d U
D11 D 0.3507 1.0249 -0.0093 0.054 Uiso 1 1 calc R
C16 C 0.2496(3) 0.6362(4) 0.2142(4) 0.0412(12) Uani 1 1 d U
H16 H 0.2379 0.5889 0.1667 0.049 Uiso 1 1 calc R
N4 N 0.2634(4) 0.6058(4) 0.2945(4) 0.0732(19) Uani 1 1 d U
C19 C 0.2983(4) 0.6687(7) 0.3802(5) 0.076(2) Uani 1 1 d U
H19A H 0.3295 0.6295 0.4367 0.091 Uiso 1 1 calc R
H19B H 0.3210 0.7205 0.3724 0.091 Uiso 1 1 calc R
C20 C 0.2537(6) 0.7113(9) 0.3921(7) 0.108(3) Uani 1 1 d U
H20A H 0.2759 0.7532 0.4484 0.162 Uiso 1 1 calc R
H20B H 0.2317 0.6595 0.4001 0.162 Uiso 1 1 calc R
H20C H 0.2232 0.7502 0.3360 0.162 Uiso 1 1 calc R
C17 C 0.2606(5) 0.5001(6) 0.3108(6) 0.102(3) Uani 1 1 d U
H17A H 0.2201 0.4729 0.2564 0.122 Uiso 1 1 calc R
H17B H 0.2624 0.4917 0.3685 0.122 Uiso 1 1 calc R
C18 C 0.3139(11) 0.4453(9) 0.3225(15) 0.223(9) Uani 1 1 d U
H18A H 0.3108 0.3762 0.3331 0.335 Uiso 1 1 calc R
H18B H 0.3540 0.4714 0.3771 0.335 Uiso 1 1 calc R
H18C H 0.3118 0.4526 0.2651 0.335 Uiso 1 1 calc R
C26 C 0.4475(13) 0.6805(17) 0.3541(17) 0.273(11) Uani 1 1 d DU
O7 O 0.4441(13) 0.5998(19) 0.3990(19) 0.382(13) Uani 1 1 d DU
C21 C 0.4015(11) 0.9149(15) 0.3960(12) 0.221(8) Uani 1 1 d DU
N6 N 0.4599(11) 0.7644(15) 0.3933(15) 0.291(9) Uani 1 1 d DU
C23 C 0.4188(18) 0.808(2) 0.419(3) 0.259(10) Uani 0.50 1 d PDU
C24 C 0.5277(11) 0.800(2) 0.4724(19) 0.314(13) Uani 1 1 d DU
C25 C 0.522(3) 0.912(2) 0.479(3) 0.32(2) Uani 0.50 1 d PDU
C23A C 0.4064(15) 0.830(2) 0.356(2) 0.211(8) Uani 0.50 1 d PDU
C25A C 0.5581(17) 0.743(2) 0.558(2) 0.215(17) Uani 0.50 1 d PDU

loop_
_atom_site_aniso_label
_atom_site_aniso_U_11
_atom_site_aniso_U_22
_atom_site_aniso_U_33
_atom_site_aniso_U_23
_atom_site_aniso_U_13
_atom_site_aniso_U_12
Zn1 0.0273(3) 0.0093(3) 0.0198(3) 0.00058(16) 0.0132(2) 0.00049(17)
O1 0.0409(19) 0.0239(16) 0.0402(19) -0.0126(14) 0.0238(17) -0.0146(14)
O3 0.059(2) 0.0253(17) 0.038(2) -0.0128(15) 0.0279(18) -0.0205(16)
O2 0.0417(19) 0.0241(16) 0.044(2) 0.0128(15) 0.0235(17) 0.0150(14)
O4 0.059(2) 0.0273(18) 0.055(2) 0.0147(16) 0.039(2) 0.0223(17)
O5 0.056(2) 0.0312(16) 0.0289(17) 0.0021(14) 0.0298(17) 0.0000(16)
C2 0.027(2) 0.0110(18) 0.038(3) 0.0023(16) 0.015(2) 0.0030(16)
C3 0.045(3) 0.028(2) 0.048(3) 0.010(2) 0.029(3) 0.014(2)
C5 0.060(4) 0.031(3) 0.100(5) 0.029(3) 0.062(4) 0.021(3)
C1 0.026(2) 0.0119(18) 0.037(2) 0.0028(16) 0.013(2) 0.0034(16)
C4 0.023(2) 0.0101(17) 0.035(2) -0.0013(16) 0.0088(19) -0.0005(15)
C6 0.045(3) 0.028(2) 0.051(3) 0.019(2) 0.031(3) 0.014(2)
C7 0.053(3) 0.028(3) 0.101(5) 0.029(3) 0.055(4) 0.016(2)
C10 0.052(3) 0.028(2) 0.038(3) -0.009(2) 0.026(3) -0.018(2)
C13 0.048(3) 0.028(2) 0.035(3) -0.010(2) 0.019(2) -0.016(2)
C9 0.027(2) 0.0125(18) 0.028(2) -0.0022(16) 0.0101(19) -0.0006(16)
C12 0.060(3) 0.021(2) 0.035(3) 0.0017(19) 0.019(3) -0.014(2)
C14 0.022(2) 0.0129(18) 0.032(2) 0.0017(16) 0.0079(19) 0.0017(15)
C8 0.028(2) 0.0129(18) 0.034(2) 0.0003(16) 0.014(2) -0.0019(16)
C15 0.023(2) 0.0131(19) 0.032(2) 0.0009(16) 0.0110(19) 0.0003(15)
C11 0.062(4) 0.022(2) 0.035(3) -0.003(2) 0.021(3) -0.015(2)
C16 0.059(3) 0.035(3) 0.037(3) 0.007(2) 0.032(3) -0.001(2)
N4 0.137(6) 0.047(3) 0.050(3) 0.002(2) 0.063(4) -0.023(3)
C19 0.081(5) 0.096(6) 0.043(3) 0.006(3) 0.032(4) -0.008(4)
C20 0.132(9) 0.128(9) 0.080(6) -0.012(6) 0.071(7) 0.016(7)
C17 0.142(8) 0.072(5) 0.077(5) 0.038(4) 0.058(6) -0.024(5)
C18 0.47(3) 0.074(7) 0.35(2) 0.045(11) 0.37(2) 0.046(11)
C26 0.27(2) 0.26(2) 0.20(2) -0.023(15) 0.093(16) -0.018(17)
O7 0.37(3) 0.41(2) 0.40(3) 0.01(2) 0.25(2) -0.11(3)
C21 0.35(2) 0.261(19) 0.148(11) 0.018(13) 0.200(14) -0.020(17)
N6 0.286(18) 0.310(18) 0.182(15) -0.061(13) 0.088(12) -0.002(14)
C23 0.34(2) 0.28(2) 0.159(17) 0.032(17) 0.150(17) -0.01(2)
C24 0.309(17) 0.39(3) 0.189(19) -0.10(2) 0.115(16) -0.07(2)
C25 0.43(5) 0.32(2) 0.25(4) 0.02(3) 0.23(3) -0.17(3)
C23A 0.297(18) 0.26(2) 0.202(17) 0.010(14) 0.219(15) -0.034(16)
C25A 0.16(3) 0.23(3) 0.18(2) -0.139(18) 0.065(17) -0.02(2)

loop_
_atom_type_symbol
_atom_type_description
_atom_type_scat_dispersion_real
_atom_type_scat_dispersion_imag
_atom_type_scat_source
C C 0.0033 0.0016 'International Tables Vol C Tables 4.2.6.8 and 6.1.1.4'
H H 0.0000 0.0000 'International Tables Vol C Tables 4.2.6.8 and 6.1.1.4'
D D 0.0000 0.0000 'International Tables Vol C Tables 4.2.6.8 and 6.1.1.4'
N N 0.0061 0.0033 'International Tables Vol C Tables 4.2.6.8 and 6.1.1.4'
O O 0.0106 0.0060 'International Tables Vol C Tables 4.2.6.8 and 6.1.1.4'
Zn Zn 0.2839 1.4301 'International Tables Vol C Tables 4.2.6.8 and 6.1.1.4'

loop_
_geom_angle_atom_site_label_1
_geom_angle_atom_site_label_2
_geom_angle_atom_site_label_3
_geom_angle
_geom_angle_site_symmetry_1
_geom_angle_site_symmetry_3
O5 Zn1 O1 102.62(15) . .
O5 Zn1 O2 105.65(15) . .
O1 Zn1 O2 88.44(15) . .
O5 Zn1 O3 96.93(15) . .
O1 Zn1 O3 159.93(15) . .
O2 Zn1 O3 90.62(17) . .
O5 Zn1 O4 94.76(16) . .
O1 Zn1 O4 90.81(17) . .
O2 Zn1 O4 159.24(16) . .
O3 Zn1 O4 83.06(17) . .
O5 Zn1 Zn1 167.45(11) . 7_565
O1 Zn1 Zn1 79.49(10) . 7_565
O2 Zn1 Zn1 86.71(11) . 7_565
O3 Zn1 Zn1 80.45(11) . 7_565
O4 Zn1 Zn1 72.77(11) . 7_565
C8 O1 Zn1 127.6(3) . .
C8 O3 Zn1 126.0(3) 7_565 .
C1 O2 Zn1 118.0(3) . .
C1 O4 Zn1 135.5(3) 7_565 .
C16 O5 Zn1 116.6(3) . .
C5 C2 C6 119.1(4) . .
C5 C2 C1 119.2(4) . .
C6 C2 C1 121.6(4) . .
C4 C3 C6 120.4(5) . .
C4 C3 D3 119.8 . .
C6 C3 D3 119.8 . .
C2 C5 C7 120.6(5) . .
C2 C5 D5 119.7 . .
C7 C5 D5 119.7 . .
O4 C1 O2 125.4(4) 7_565 .
O4 C1 C2 117.0(4) 7_565 .
O2 C1 C2 117.6(4) . .
C7 C4 C3 118.6(4) . .
C7 C4 C15 119.9(4) . 7_575
C3 C4 C15 121.4(4) . 7_575
C2 C6 C3 120.1(5) . .
C2 C6 D6 119.9 . .
C3 C6 D6 119.9 . .
C4 C7 C5 120.9(5) . .
C4 C7 D7 119.5 . .
C5 C7 D7 119.5 . .
C9 C10 C13 119.9(5) . .
C9 C10 D10 120.0 . .
C13 C10 D10 120.0 . .
C14 C13 C10 121.2(5) . .
C14 C13 D13 119.4 . .
C10 C13 D13 119.4 . .
C10 C9 C11 118.9(4) . .
C10 C9 C8 120.9(4) . .
C11 C9 C8 120.1(4) . .
C14 C12 C11 120.4(5) . .
C14 C12 D12 119.8 . .
C11 C12 D12 119.8 . .
C13 C14 C12 118.5(4) . .
C13 C14 C15 121.1(4) . .
C12 C14 C15 120.4(4) . .
O3 C8 O1 125.7(4) 7_565 .
O3 C8 C9 117.2(4) 7_565 .
O1 C8 C9 117.0(4) . .
C15 C15 C14 121.2(2) 2_655 .
C15 C15 C4 121.6(2) 2_655 7_575
C14 C15 C4 117.1(4) . 7_575
C9 C11 C12 121.0(5) . .
C9 C11 D11 119.5 . .
C12 C11 D11 119.5 . .
O5 C16 N4 124.5(5) . .
O5 C16 H16 117.8 . .
N4 C16 H16 117.8 . .
C16 N4 C19 121.0(6) . .
C16 N4 C17 120.5(6) . .
C19 N4 C17 116.5(6) . .
C20 C19 N4 108.2(8) . .
C20 C19 H19A 110.1 . .
N4 C19 H19A 110.1 . .
C20 C19 H19B 110.1 . .
N4 C19 H19B 110.1 . .
H19A C19 H19B 108.4 . .
C19 C20 H20A 109.5 . .
C19 C20 H20B 109.5 . .
H20A C20 H20B 109.5 . .
C19 C20 H20C 109.5 . .
H20A C20 H20C 109.5 . .
H20B C20 H20C 109.5 . .
N4 C17 C18 111.4(9) . .
N4 C17 H17A 109.3 . .
C18 C17 H17A 109.3 . .
N4 C17 H17B 109.3 . .
C18 C17 H17B 109.3 . .
H17A C17 H17B 108.0 . .
C17 C18 H18A 109.5 . .
C17 C18 H18B 109.5 . .
H18A C18 H18B 109.5 . .
C17 C18 H18C 109.5 . .
H18A C18 H18C 109.5 . .
H18B C18 H18C 109.5 . .
N6 C26 O7 120(2) . .
C23A C21 C23 39.5(18) . .
C26 N6 C23A 116(2) . .
C26 N6 C23 121(2) . .
C23A N6 C23 38.9(17) . .
C26 N6 C24 123.6(19) . .
C23A N6 C24 120.1(18) . .
C23 N6 C24 105.0(19) . .
C23A C23 C21 64(2) . .
C23A C23 N6 67.0(18) . .
C21 C23 N6 117(2) . .
C25A C24 N6 113(2) . .
C25A C24 C25 119(3) . .
N6 C24 C25 105(2) . .
C23 C23A C21 76(2) . .
C23 C23A N6 74(2) . .
C21 C23A N6 130(3) . .

loop_
_geom_bond_atom_site_label_1
_geom_bond_atom_site_label_2
_geom_bond_distance
_geom_bond_site_symmetry_2
Zn1 O5 1.972(3) .
Zn1 O1 2.019(3) .
Zn1 O2 2.020(3) .
Zn1 O3 2.031(3) .
Zn1 O4 2.052(3) .
Zn1 Zn1 2.9364(9) 7_565
O1 C8 1.259(6) .
O3 C8 1.248(6) 7_565
O2 C1 1.253(6) .
O4 C1 1.241(6) 7_565
O5 C16 1.260(6) .
C2 C5 1.363(7) .
C2 C6 1.383(7) .
C2 C1 1.500(6) .
C3 C4 1.379(7) .
C3 C6 1.395(7) .
C3 D3 0.9500 .
C5 C7 1.386(7) .
C5 D5 0.9500 .
C1 O4 1.241(6) 7_565
C4 C7 1.373(7) .
C4 C15 1.488(6) 7_575
C6 D6 0.9500 .
C7 D7 0.9500 .
C10 C9 1.377(7) .
C10 C13 1.394(7) .
C10 D10 0.9500 .
C13 C14 1.377(7) .
C13 D13 0.9500 .
C9 C11 1.378(7) .
C9 C8 1.502(6) .
C12 C14 1.381(7) .
C12 C11 1.385(7) .
C12 D12 0.9500 .
C14 C15 1.487(6) .
C8 O3 1.248(6) 7_565
C15 C15 1.349(9) 2_655
C15 C4 1.488(6) 7_575
C11 D11 0.9500 .
C16 N4 1.297(7) .
C16 H16 0.9500 .
N4 C19 1.484(9) .
N4 C17 1.490(9) .
C19 C20 1.439(13) .
C19 H19A 0.9900 .
C19 H19B 0.9900 .
C20 H20A 0.9800 .
C20 H20B 0.9800 .
C20 H20C 0.9800 .
C17 C18 1.501(19) .
C17 H17A 0.9900 .
C17 H17B 0.9900 .
C18 H18A 0.9800 .
C18 H18B 0.9800 .
C18 H18C 0.9800 .
C26 N6 1.281(18) .
C26 O7 1.39(2) .
C21 C23A 1.41(2) .
C21 C23 1.52(3) .
N6 C23A 1.46(2) .
N6 C23 1.53(2) .
N6 C24 1.56(2) .
C23 C23A 1.00(4) .
C24 C25A 1.44(3) .
C24 C25 1.56(3) .
